data_1562494
loop_
_publ_author_name
'Ar\?ic\?i, M\"ursel'
'Ye\,silel, Okan Zafer'
'Keskin, Seda'
'\,Sahin, Onur'

_publ_section_title
;
 Gas adsorption/separation properties of metal directed self-assembly of
 two coordination polymers with 5-nitroisophthalate
;
_journal_issue 1
_journal_name_full 'Journal of Solid State Chemistry'
_journal_page_first 280
_journal_page_last 286
_journal_paper_doi 10.1016/j.jssc.2013.11.010
_journal_volume 210
_journal_year 2014
_chemical_formula_moiety 'C20 H15 N3 O6 Zn'
_chemical_formula_sum 'C20 H15 N3 O6 Zn'
_chemical_formula_weight 458.72
_space_group_IT_number 13
_space_group_name_Hall '-P 2yac'
_space_group_name_H-M_alt 'P 1 2/n 1'
_symmetry_cell_setting monoclinic
_symmetry_Int_Tables_number 13
_symmetry_space_group_name_Hall '-P 2yac'
_symmetry_space_group_name_H-M 'P 1 2/n 1'
_atom_sites_solution_hydrogens geom
_atom_sites_solution_primary direct
_atom_sites_solution_secondary difmap
_audit_creation_method SHELXL-97
_cell_angle_alpha 90.00
_cell_angle_beta 92.588(2)
_cell_angle_gamma 90.00
_cell_formula_units_Z 4
_cell_length_a 15.0626(5)
_cell_length_b 9.0935(3)
_cell_length_c 15.9264(6)
_cell_measurement_reflns_used 8978
_cell_measurement_temperature 296
_cell_measurement_theta_max 27.73
_cell_measurement_theta_min 2.56
_cell_volume 2179.24(13)
_computing_cell_refinement 'X-AREA (Stoe & Cie, 2002)'
_computing_data_collection 'X-AREA (Stoe & Cie, 2002)'
_computing_data_reduction 'X-RED (Stoe & Cie, 2002)'
_computing_molecular_graphics 'ORTEP-3 for Windows (Farrugia, 1997)'
_computing_publication_material 'WinGX (Farrugia, 1999)'
_computing_structure_refinement 'SHELXL97 (Sheldrick, 2008)'
_computing_structure_solution 'SHELXS97 (Sheldrick, 2008)'
_diffrn_ambient_temperature 296
_diffrn_detector_area_resol_mean 16.0454
_diffrn_measured_fraction_theta_full 0.989
_diffrn_measured_fraction_theta_max 0.989
_diffrn_measurement_device_type 'SuperNova, Single source at offset), Eos'
_diffrn_measurement_method 'w scan rotation'
_diffrn_radiation_monochromator mirror
_diffrn_radiation_source 'SuperNova (Mo) X-ray Source'
_diffrn_radiation_type MoK\a
_diffrn_radiation_wavelength 0.71073
_diffrn_reflns_av_R_equivalents 0.0397
_diffrn_reflns_av_sigmaI/netI 0.0368
_diffrn_reflns_limit_h_max 20
_diffrn_reflns_limit_h_min -21
_diffrn_reflns_limit_k_max 8
_diffrn_reflns_limit_k_min -12
_diffrn_reflns_limit_l_max 19
_diffrn_reflns_limit_l_min -22
_diffrn_reflns_number 22943
_diffrn_reflns_theta_full 29.84
_diffrn_reflns_theta_max 29.84
_diffrn_reflns_theta_min 1.82
_exptl_absorpt_coefficient_mu 1.166
_exptl_absorpt_correction_T_max 0.8003
_exptl_absorpt_correction_T_min 0.6527
_exptl_absorpt_correction_type multi-scan
_exptl_absorpt_process_details
;
CrysAlisPro, Agilent Technologies,
Version 1.171.35.19 (release 27-10-2011 CrysAlis171 .NET)
(compiled Oct 27 2011,15:02:11)
Empirical absorption correction using spherical harmonics,
 implemented in SCALE3 ABSPACK scaling algorithm.
;
_exptl_crystal_colour yellow
_exptl_crystal_density_diffrn 1.398
_exptl_crystal_density_method 'not measured'
_exptl_crystal_description prism
_exptl_crystal_F_000 936
_exptl_crystal_size_max 0.4
_exptl_crystal_size_mid 0.3
_exptl_crystal_size_min 0.2
_refine_diff_density_max 1.088
_refine_diff_density_min -0.758
_refine_diff_density_rms 0.084
_refine_ls_extinction_method none
_refine_ls_goodness_of_fit_ref 1.136
_refine_ls_hydrogen_treatment constr
_refine_ls_matrix_type full
_refine_ls_number_parameters 272
_refine_ls_number_reflns 6208
_refine_ls_number_restraints 0
_refine_ls_restrained_S_all 1.136
_refine_ls_R_factor_all 0.0790
_refine_ls_R_factor_gt 0.0595
_refine_ls_shift/su_max 0.000
_refine_ls_shift/su_mean 0.000
_refine_ls_structure_factor_coef Fsqd
_refine_ls_weighting_details 'calc w=1/[\s^2^(Fo^2^)+(0.0760P)^2^+2.8855P] where P=(Fo^2^+2Fc^2^)/3'
_refine_ls_weighting_scheme calc
_refine_ls_wR_factor_gt 0.1762
_refine_ls_wR_factor_ref 0.1870
_reflns_number_gt 4598
_reflns_number_total 6208
_reflns_threshold_expression I>2\s(I)
_cod_data_source_file JSSC-2014-210-280.cif
_cod_data_source_block ma942_0m
_cod_original_sg_symbol_Hall -P2yac
_cod_original_sg_symbol_H-M P2/n
_cod_database_code 1562494

loop_
_symmetry_equiv_pos_as_xyz
'x, y, z'
'-x+1/2, y, -z+1/2'
'-x, -y, -z'
'x-1/2, -y, z-1/2'

loop_
_atom_site_label
_atom_site_type_symbol
_atom_site_fract_x
_atom_site_fract_y
_atom_site_fract_z
_atom_site_U_iso_or_equiv
_atom_site_adp_type
_atom_site_occupancy
_atom_site_symmetry_multiplicity
_atom_site_calc_flag
_atom_site_refinement_flags
_atom_site_disorder_assembly
_atom_site_disorder_group
C1 C 0.1654(2) -0.1873(4) 0.4401(2) 0.0465(8) Uani 1 1 d . . .
C2 C 0.2100(2) -0.2751(4) 0.4983(2) 0.0469(8) Uani 1 1 d . . .
H2 H 0.2717 -0.2808 0.4982 0.056 Uiso 1 1 calc R . .
C3 C 0.1653(3) -0.3555(4) 0.5572(2) 0.0469(8) Uani 1 1 d . . .
C4 C 0.0738(3) -0.3460(5) 0.5586(3) 0.0537(9) Uani 1 1 d . . .
H4 H 0.0426 -0.3992 0.5975 0.064 Uiso 1 1 calc R . .
C5 C 0.0298(2) -0.2555(5) 0.5008(3) 0.0547(9) Uani 1 1 d . . .
C6 C 0.0734(3) -0.1758(5) 0.4411(3) 0.0535(9) Uani 1 1 d . . .
H6 H 0.0421 -0.1162 0.4027 0.064 Uiso 1 1 calc R . .
C7 C 0.2162(3) -0.1017(4) 0.3776(2) 0.0518(9) Uani 1 1 d . . .
C8 C 0.2171(3) -0.4499(5) 0.6205(2) 0.0509(9) Uani 1 1 d . . .
C9 C 0.3025(3) 0.2817(5) 0.3806(3) 0.0563(10) Uani 1 1 d . . .
H9 H 0.2467 0.2542 0.3978 0.068 Uiso 1 1 calc R . .
C10 C 0.3502(3) 0.3829(5) 0.4278(3) 0.0594(11) Uani 1 1 d . . .
H10 H 0.3265 0.4238 0.4754 0.071 Uiso 1 1 calc R . .
C11 C 0.4342(3) 0.4237(5) 0.4038(2) 0.0517(9) Uani 1 1 d . . .
C12 C 0.4651(3) 0.3603(5) 0.3321(2) 0.0565(10) Uani 1 1 d . . .
H12 H 0.5207 0.3856 0.3135 0.068 Uiso 1 1 calc R . .
C13 C 0.4132(3) 0.2598(5) 0.2883(2) 0.0497(9) Uani 1 1 d . . .
H13 H 0.4352 0.2167 0.2405 0.060 Uiso 1 1 calc R . .
C14 C 0.4885(4) 0.5308(5) 0.4566(3) 0.0662(12) Uani 1 1 d . . .
H14A H 0.4553 0.6215 0.4620 0.079 Uiso 1 1 calc R . .
H14B H 0.5428 0.5534 0.4288 0.079 Uiso 1 1 calc R . .
C15 C 0.0018(3) -1.0350(6) 0.9568(2) 0.0641(12) Uani 1 1 d . . .
H15A H 0.0258 -1.1337 0.9625 0.077 Uiso 1 1 calc R . .
H15B H -0.0580 -1.0425 0.9318 0.077 Uiso 1 1 calc R . .
C16 C 0.0584(3) -0.9467(4) 0.9000(2) 0.0498(9) Uani 1 1 d . . .
C17 C 0.0235(3) -0.8638(5) 0.8344(2) 0.0542(10) Uani 1 1 d . . .
H17 H -0.0373 -0.8654 0.8212 0.065 Uiso 1 1 calc R . .
C18 C 0.0789(2) -0.7784(4) 0.7882(2) 0.0483(8) Uani 1 1 d . . .
H18 H 0.0542 -0.7231 0.7438 0.058 Uiso 1 1 calc R . .
C19 C 0.1999(3) -0.8528(6) 0.8661(3) 0.0704(14) Uani 1 1 d . . .
H19 H 0.2611 -0.8507 0.8770 0.085 Uiso 1 1 calc R . .
C20 C 0.1492(3) -0.9405(6) 0.9154(3) 0.0691(13) Uani 1 1 d . . .
H20 H 0.1759 -0.9954 0.9589 0.083 Uiso 1 1 calc R . .
N1 N -0.0666(3) -0.2430(6) 0.5027(3) 0.0785(12) Uani 1 1 d . . .
N2 N 0.33218(18) 0.2213(3) 0.31152(17) 0.0416(6) Uani 1 1 d . . .
N3 N 0.16607(19) -0.7717(4) 0.80433(18) 0.0434(6) Uani 1 1 d . . .
O1 O 0.1700(2) -0.0198(4) 0.32727(18) 0.0619(8) Uani 1 1 d . . .
O2 O 0.2974(2) -0.1119(4) 0.3774(2) 0.0763(10) Uani 1 1 d . . .
O3 O 0.2986(2) -0.4497(4) 0.6217(2) 0.0739(10) Uani 1 1 d . . .
O4 O 0.1705(2) -0.5265(4) 0.66879(18) 0.0626(8) Uani 1 1 d . . .
O5 O -0.1055(3) -0.3223(7) 0.5493(4) 0.1192(18) Uani 1 1 d . . .
O6 O -0.1038(3) -0.1525(6) 0.4571(3) 0.1147(17) Uani 1 1 d . . .
Zn1 Zn 0.2500 0.07107(7) 0.2500 0.04073(17) Uani 1 2 d S . .
Zn2 Zn 0.2500 -0.62503(7) 0.7500 0.04256(17) Uani 1 2 d S . .

loop_
_atom_site_aniso_label
_atom_site_aniso_U_11
_atom_site_aniso_U_22
_atom_site_aniso_U_33
_atom_site_aniso_U_23
_atom_site_aniso_U_13
_atom_site_aniso_U_12
C1 0.0477(18) 0.045(2) 0.0468(19) 0.0058(15) 0.0016(14) -0.0004(16)
C2 0.0447(18) 0.049(2) 0.0475(19) 0.0072(16) 0.0030(14) 0.0015(15)
C3 0.0498(19) 0.044(2) 0.0478(19) 0.0044(15) 0.0062(15) 0.0021(15)
C4 0.049(2) 0.053(2) 0.060(2) 0.0063(18) 0.0131(17) -0.0014(17)
C5 0.0383(18) 0.061(2) 0.065(2) 0.000(2) 0.0050(16) 0.0001(17)
C6 0.054(2) 0.053(2) 0.053(2) 0.0052(18) -0.0082(16) 0.0020(18)
C7 0.066(2) 0.043(2) 0.047(2) 0.0054(16) 0.0016(17) -0.0043(18)
C8 0.060(2) 0.049(2) 0.0439(19) 0.0060(16) 0.0088(16) 0.0053(18)
C9 0.0404(18) 0.072(3) 0.057(2) -0.020(2) 0.0081(16) -0.0063(18)
C10 0.059(2) 0.062(3) 0.058(2) -0.024(2) 0.0078(18) -0.003(2)
C11 0.060(2) 0.051(2) 0.0438(19) -0.0029(16) -0.0060(16) -0.0123(18)
C12 0.055(2) 0.072(3) 0.0434(19) -0.0039(18) 0.0040(16) -0.023(2)
C13 0.052(2) 0.059(2) 0.0381(17) -0.0064(16) 0.0055(14) -0.0079(17)
C14 0.084(3) 0.059(3) 0.055(2) -0.006(2) -0.012(2) -0.025(2)
C15 0.077(3) 0.072(3) 0.045(2) 0.0034(19) 0.0113(19) -0.037(2)
C16 0.057(2) 0.053(2) 0.0397(17) 0.0009(16) 0.0067(15) -0.0186(17)
C17 0.0433(18) 0.071(3) 0.048(2) 0.0077(18) 0.0002(15) -0.0115(18)
C18 0.0455(18) 0.053(2) 0.0468(19) 0.0090(16) 0.0025(14) -0.0004(16)
C19 0.042(2) 0.096(4) 0.073(3) 0.034(3) -0.0058(18) -0.009(2)
C20 0.062(3) 0.084(3) 0.060(3) 0.033(2) -0.008(2) -0.011(2)
N1 0.043(2) 0.089(3) 0.104(3) -0.004(3) 0.007(2) 0.003(2)
N2 0.0384(14) 0.0465(16) 0.0394(14) -0.0075(12) -0.0031(11) -0.0018(12)
N3 0.0407(14) 0.0514(17) 0.0386(14) 0.0057(13) 0.0071(11) -0.0032(13)
O1 0.0710(19) 0.0632(19) 0.0510(16) 0.0189(14) -0.0018(13) -0.0066(15)
O2 0.0588(19) 0.083(2) 0.088(2) 0.0298(19) 0.0160(17) -0.0043(17)
O3 0.0579(18) 0.088(3) 0.076(2) 0.0286(19) 0.0008(15) 0.0111(17)
O4 0.0680(18) 0.0631(19) 0.0575(17) 0.0213(14) 0.0118(14) 0.0054(15)
O5 0.055(2) 0.149(5) 0.156(4) 0.025(4) 0.040(2) 0.003(3)
O6 0.051(2) 0.132(4) 0.159(4) 0.019(4) -0.022(2) 0.015(2)
Zn1 0.0396(3) 0.0410(3) 0.0409(3) 0.000 -0.0068(2) 0.000
Zn2 0.0407(3) 0.0448(3) 0.0431(3) 0.000 0.0127(2) 0.000

loop_
_atom_type_symbol
_atom_type_description
_atom_type_scat_dispersion_real
_atom_type_scat_dispersion_imag
_atom_type_scat_source
C C 0.0033 0.0016 'International Tables Vol C Tables 4.2.6.8 and 6.1.1.4'
H H 0.0000 0.0000 'International Tables Vol C Tables 4.2.6.8 and 6.1.1.4'
N N 0.0061 0.0033 'International Tables Vol C Tables 4.2.6.8 and 6.1.1.4'
O O 0.0106 0.0060 'International Tables Vol C Tables 4.2.6.8 and 6.1.1.4'
Zn Zn 0.2839 1.4301 'International Tables Vol C Tables 4.2.6.8 and 6.1.1.4'

loop_
_geom_angle_atom_site_label_1
_geom_angle_atom_site_label_2
_geom_angle_atom_site_label_3
_geom_angle
_geom_angle_site_symmetry_1
_geom_angle_site_symmetry_3
C2 C1 C6 119.5(3) . .
C2 C1 C7 120.0(3) . .
C6 C1 C7 120.4(3) . .
C1 C2 C3 121.6(3) . .
C1 C2 H2 119.2 . .
C3 C2 H2 119.2 . .
C4 C3 C2 119.5(4) . .
C4 C3 C8 120.6(3) . .
C2 C3 C8 119.9(3) . .
C5 C4 C3 118.4(4) . .
C5 C4 H4 120.8 . .
C3 C4 H4 120.8 . .
C4 C5 C6 122.8(4) . .
C4 C5 N1 118.7(4) . .
C6 C5 N1 118.5(4) . .
C5 C6 C1 118.2(4) . .
C5 C6 H6 120.9 . .
C1 C6 H6 120.9 . .
O2 C7 O1 123.9(4) . .
O2 C7 C1 120.1(4) . .
O1 C7 C1 116.0(4) . .
O3 C8 O4 124.8(4) . .
O3 C8 C3 119.6(4) . .
O4 C8 C3 115.6(4) . .
N2 C9 C10 123.1(4) . .
N2 C9 H9 118.4 . .
C10 C9 H9 118.4 . .
C9 C10 C11 119.3(4) . .
C9 C10 H10 120.4 . .
C11 C10 H10 120.4 . .
C12 C11 C10 117.6(3) . .
C12 C11 C14 122.5(4) . .
C10 C11 C14 119.9(4) . .
C13 C12 C11 119.5(4) . .
C13 C12 H12 120.2 . .
C11 C12 H12 120.2 . .
N2 C13 C12 122.7(3) . .
N2 C13 H13 118.7 . .
C12 C13 H13 118.7 . .
C11 C14 C14 111.5(5) . 3_666
C11 C14 H14A 109.3 . .
C14 C14 H14A 109.3 3_666 .
C11 C14 H14B 109.3 . .
C14 C14 H14B 109.3 3_666 .
H14A C14 H14B 108.0 . .
C16 C15 C15 111.4(4) . 3_537
C16 C15 H15A 109.3 . .
C15 C15 H15A 109.3 3_537 .
C16 C15 H15B 109.3 . .
C15 C15 H15B 109.3 3_537 .
H15A C15 H15B 108.0 . .
C17 C16 C20 117.1(3) . .
C17 C16 C15 122.9(4) . .
C20 C16 C15 119.9(4) . .
C16 C17 C18 119.7(4) . .
C16 C17 H17 120.1 . .
C18 C17 H17 120.1 . .
N3 C18 C17 122.7(3) . .
N3 C18 H18 118.7 . .
C17 C18 H18 118.7 . .
N3 C19 C20 123.1(4) . .
N3 C19 H19 118.5 . .
C20 C19 H19 118.5 . .
C19 C20 C16 119.6(4) . .
C19 C20 H20 120.2 . .
C16 C20 H20 120.2 . .
O5 N1 O6 123.2(5) . .
O5 N1 C5 118.6(5) . .
O6 N1 C5 118.2(5) . .
C9 N2 C13 117.8(3) . .
C9 N2 Zn1 116.9(2) . .
C13 N2 Zn1 125.3(2) . .
C19 N3 C18 117.8(3) . .
C19 N3 Zn2 117.0(3) . .
C18 N3 Zn2 124.7(3) . .
C7 O1 Zn1 108.0(3) . .
C8 O4 Zn2 108.4(3) . .
O1 Zn1 O1 129.7(2) 2 .
O1 Zn1 N2 101.91(12) 2 .
O1 Zn1 N2 110.90(12) . .
O1 Zn1 N2 110.90(12) 2 2
O1 Zn1 N2 101.91(12) . 2
N2 Zn1 N2 97.00(17) . 2
O4 Zn2 O4 125.1(2) 2_556 .
O4 Zn2 N3 101.97(12) 2_556 2_556
O4 Zn2 N3 113.04(12) . 2_556
O4 Zn2 N3 113.04(12) 2_556 .
O4 Zn2 N3 101.97(12) . .
N3 Zn2 N3 99.07(18) 2_556 .

loop_
_geom_bond_atom_site_label_1
_geom_bond_atom_site_label_2
_geom_bond_distance
_geom_bond_site_symmetry_2
C1 C2 1.376(5) .
C1 C6 1.390(5) .
C1 C7 1.501(5) .
C2 C3 1.387(5) .
C2 H2 0.9300 .
C3 C4 1.382(5) .
C3 C8 1.513(5) .
C4 C5 1.381(6) .
C4 H4 0.9300 .
C5 C6 1.385(6) .
C5 N1 1.458(5) .
C6 H6 0.9300 .
C7 O2 1.227(5) .
C7 O1 1.277(5) .
C8 O3 1.228(5) .
C8 O4 1.272(5) .
C9 N2 1.325(5) .
C9 C10 1.371(6) .
C9 H9 0.9300 .
C10 C11 1.388(6) .
C10 H10 0.9300 .
C11 C12 1.380(6) .
C11 C14 1.504(5) .
C12 C13 1.373(5) .
C12 H12 0.9300 .
C13 N2 1.337(5) .
C13 H13 0.9300 .
C14 C14 1.516(9) 3_666
C14 H14A 0.9700 .
C14 H14B 0.9700 .
C15 C16 1.503(5) .
C15 C15 1.520(8) 3_537
C15 H15A 0.9700 .
C15 H15B 0.9700 .
C16 C17 1.373(6) .
C16 C20 1.380(6) .
C17 C18 1.377(5) .
C17 H17 0.9300 .
C18 N3 1.329(5) .
C18 H18 0.9300 .
C19 N3 1.313(5) .
C19 C20 1.376(6) .
C19 H19 0.9300 .
C20 H20 0.9300 .
N1 O5 1.206(6) .
N1 O6 1.218(6) .
N2 Zn1 2.061(3) .
N3 Zn2 2.056(3) .
O1 Zn1 1.945(3) .
O4 Zn2 1.941(3) .
Zn1 O1 1.945(3) 2
Zn1 N2 2.061(3) 2
Zn2 O4 1.941(3) 2_556
Zn2 N3 2.056(3) 2_556

loop_
_geom_hbond_atom_site_label_D
_geom_hbond_atom_site_label_H
_geom_hbond_atom_site_label_A
_geom_hbond_distance_DH
_geom_hbond_distance_HA
_geom_hbond_distance_DA
_geom_hbond_angle_DHA
_geom_hbond_site_symmetry_A
C9 H9 O5 0.93 2.40 3.238(5) 149.3 3_556
C19 H19 O6 0.93 2.35 3.233(6) 157.9 4_646

loop_
_geom_torsion_atom_site_label_1
_geom_torsion_atom_site_label_2
_geom_torsion_atom_site_label_3
_geom_torsion_atom_site_label_4
_geom_torsion
_geom_torsion_site_symmetry_1
_geom_torsion_site_symmetry_2
_geom_torsion_site_symmetry_3
_geom_torsion_site_symmetry_4
C6 C1 C2 C3 1.4(6) . . . .
C7 C1 C2 C3 179.8(4) . . . .
C1 C2 C3 C4 -1.0(6) . . . .
C1 C2 C3 C8 -179.5(4) . . . .
C2 C3 C4 C5 -0.1(6) . . . .
C8 C3 C4 C5 178.4(4) . . . .
C3 C4 C5 C6 0.8(7) . . . .
C3 C4 C5 N1 -179.0(4) . . . .
C4 C5 C6 C1 -0.4(7) . . . .
N1 C5 C6 C1 179.5(4) . . . .
C2 C1 C6 C5 -0.7(6) . . . .
C7 C1 C6 C5 -179.1(4) . . . .
C2 C1 C7 O2 1.3(6) . . . .
C6 C1 C7 O2 179.7(4) . . . .
C2 C1 C7 O1 -178.2(4) . . . .
C6 C1 C7 O1 0.2(6) . . . .
C4 C3 C8 O3 -175.4(4) . . . .
C2 C3 C8 O3 3.1(6) . . . .
C4 C3 C8 O4 5.5(6) . . . .
C2 C3 C8 O4 -175.9(4) . . . .
N2 C9 C10 C11 -1.0(8) . . . .
C9 C10 C11 C12 0.8(7) . . . .
C9 C10 C11 C14 -178.0(4) . . . .
C10 C11 C12 C13 -0.8(7) . . . .
C14 C11 C12 C13 177.9(4) . . . .
C11 C12 C13 N2 1.1(7) . . . .
C12 C11 C14 C14 -115.0(6) . . . 3_666
C10 C11 C14 C14 63.7(8) . . . 3_666
C15 C15 C16 C17 -107.4(6) 3_537 . . .
C15 C15 C16 C20 69.3(8) 3_537 . . .
C20 C16 C17 C18 -0.8(7) . . . .
C15 C16 C17 C18 176.0(4) . . . .
C16 C17 C18 N3 -0.1(7) . . . .
N3 C19 C20 C16 0.6(9) . . . .
C17 C16 C20 C19 0.6(8) . . . .
C15 C16 C20 C19 -176.3(5) . . . .
C4 C5 N1 O5 -6.8(8) . . . .
C6 C5 N1 O5 173.3(5) . . . .
C4 C5 N1 O6 173.0(5) . . . .
C6 C5 N1 O6 -6.9(7) . . . .
C10 C9 N2 C13 1.2(7) . . . .
C10 C9 N2 Zn1 179.8(4) . . . .
C12 C13 N2 C9 -1.2(6) . . . .
C12 C13 N2 Zn1 -179.7(3) . . . .
C20 C19 N3 C18 -1.6(8) . . . .
C20 C19 N3 Zn2 170.9(5) . . . .
C17 C18 N3 C19 1.3(6) . . . .
C17 C18 N3 Zn2 -170.6(3) . . . .
O2 C7 O1 Zn1 3.2(6) . . . .
C1 C7 O1 Zn1 -177.3(3) . . . .
O3 C8 O4 Zn2 5.6(6) . . . .
C3 C8 O4 Zn2 -175.4(3) . . . .
C7 O1 Zn1 O1 58.4(3) . . . 2
C7 O1 Zn1 N2 -68.8(3) . . . .
C7 O1 Zn1 N2 -171.1(3) . . . 2
C9 N2 Zn1 O1 -166.8(3) . . . 2
C13 N2 Zn1 O1 11.7(3) . . . 2
C9 N2 Zn1 O1 -25.6(3) . . . .
C13 N2 Zn1 O1 152.9(3) . . . .
C9 N2 Zn1 N2 80.0(3) . . . 2
C13 N2 Zn1 N2 -101.4(3) . . . 2
C8 O4 Zn2 O4 61.4(3) . . . 2_556
C8 O4 Zn2 N3 -63.6(3) . . . 2_556
C8 O4 Zn2 N3 -169.0(3) . . . .
C19 N3 Zn2 O4 -40.4(4) . . . 2_556
C18 N3 Zn2 O4 131.6(3) . . . 2_556
C19 N3 Zn2 O4 -177.1(4) . . . .
C18 N3 Zn2 O4 -5.2(3) . . . .
C19 N3 Zn2 N3 66.9(4) . . . 2_556
C18 N3 Zn2 N3 -121.2(3) . . . 2_556
